data_7022966
loop_
_publ_author_name
'Gonz\'alez-\'Alvarez, Marta'
'Pascual-\'Alvarez, Alejandro'
'del Castillo Agudo, Lucas'
'Casti\~neiras, Alfonso'
'Liu-Gonz\'alez, Malva'
'Borr\'as, Joaqu\'in'
'Alzuet-Pi\~na, Gloria'

_publ_section_title
;
 Mixed-ligand copper(II)-sulfonamide complexes: effect of the sulfonamide
 derivative on DNA binding, DNA cleavage, genotoxicity and anticancer
 activity.
;
_journal_issue 28
_journal_name_full 'Dalton transactions (Cambridge, England : 2003)'
_journal_page_first 10244
_journal_page_last 10259
_journal_paper_doi 10.1039/c3dt50416f
_journal_volume 42
_journal_year 2013
_chemical_formula_moiety '(C42 H38 Cu N6 O4 S4), 0.5(H2 O)'
_chemical_formula_sum 'C42 H39 Cu N6 O4.5 S4'
_chemical_formula_weight 891.57
_chemical_name_systematic
;
?
;
_space_group_IT_number 14
_symmetry_cell_setting monoclinic
_symmetry_Int_Tables_number 14
_symmetry_space_group_name_Hall '-P 2ybc'
_symmetry_space_group_name_H-M 'P 1 21/c 1'
_atom_sites_solution_hydrogens mixed
_atom_sites_solution_primary direct
_atom_sites_solution_secondary difmap
_audit_creation_method SHELXL-97
_cell_angle_alpha 90.00
_cell_angle_beta 106.5270(10)
_cell_angle_gamma 90.00
_cell_formula_units_Z 8
_cell_length_a 23.1710(4)
_cell_length_b 11.9410(3)
_cell_length_c 32.0110(7)
_cell_measurement_reflns_used 6238
_cell_measurement_temperature 298(2)
_cell_measurement_theta_max 60.02
_cell_measurement_theta_min 0.999
_cell_volume 8491.0(3)
_computing_cell_refinement 'Denzo & Scalepack (Otwinowski & Minor 1997)'
_computing_data_collection 'Collect (Nonius BV, 1997-2000)'
_computing_data_reduction 'Denzo & Scalepack (Otwinowski & Minor 1997)'
_computing_molecular_graphics 'PLATON (Spek, 2009)'
_computing_publication_material 'SHELXL-97 (Sheldrick, 2008)'
_computing_structure_refinement 'SHELXL-97 (Sheldrick, 2008)'
_computing_structure_solution 'SHELXS-97 (Sheldrick, 2008)'
_diffrn_ambient_temperature 298(2)
_diffrn_measured_fraction_theta_full 1.000
_diffrn_measured_fraction_theta_max 1.000
_diffrn_measurement_device_type KappaCCD2000
_diffrn_measurement_method 'omega and phi scans'
_diffrn_radiation_monochromator graphite
_diffrn_radiation_source 'fine-focus sealed tube'
_diffrn_radiation_type CuK\a
_diffrn_radiation_wavelength 1.54184
_diffrn_reflns_av_R_equivalents 0.0738
_diffrn_reflns_av_sigmaI/netI 0.1150
_diffrn_reflns_limit_h_max 28
_diffrn_reflns_limit_h_min -30
_diffrn_reflns_limit_k_max 15
_diffrn_reflns_limit_k_min 0
_diffrn_reflns_limit_l_max 41
_diffrn_reflns_limit_l_min 0
_diffrn_reflns_number 19419
_diffrn_reflns_theta_full 89.89
_diffrn_reflns_theta_max 89.89
_diffrn_reflns_theta_min 1.99
_exptl_absorpt_coefficient_mu 2.973
_exptl_absorpt_correction_type none
_exptl_crystal_colour Green
_exptl_crystal_density_diffrn 1.395
_exptl_crystal_density_method 'not measured'
_exptl_crystal_description prism
_exptl_crystal_F_000 3696
_exptl_crystal_size_max 0.23
_exptl_crystal_size_mid 0.19
_exptl_crystal_size_min 0.19
_refine_diff_density_max 0.459
_refine_diff_density_min -0.392
_refine_diff_density_rms 0.063
_refine_ls_extinction_method none
_refine_ls_goodness_of_fit_ref 0.961
_refine_ls_hydrogen_treatment constr
_refine_ls_matrix_type full
_refine_ls_number_parameters 1048
_refine_ls_number_reflns 19419
_refine_ls_number_restraints 0
_refine_ls_restrained_S_all 0.961
_refine_ls_R_factor_all 0.1380
_refine_ls_R_factor_gt 0.0559
_refine_ls_shift/su_max 0.001
_refine_ls_shift/su_mean 0.000
_refine_ls_structure_factor_coef Fsqd
_refine_ls_weighting_details 'calc w=1/[\s^2^(Fo^2^)+(0.0818P)^2^+0.0000P] where P=(Fo^2^+2Fc^2^)/3'
_refine_ls_weighting_scheme calc
_refine_ls_wR_factor_gt 0.1219
_refine_ls_wR_factor_ref 0.1604
_reflns_number_gt 19235
_reflns_number_total 19419
_reflns_threshold_expression >2sigma(I)
_cod_data_source_file c3dt50416f.txt
_cod_data_source_block 09acmg20
_cod_depositor_comments
;
The following automatic conversions were performed:

'_symmetry_cell_setting' value 'Monoclinic' changed to 'monoclinic'
according to /home/saulius/struct/CIF-dictionaries/cif_core.dic
dictionary named 'cif_core.dic' version 2.4.2 from 2011-04-26.

Automatic conversion script
Id: cif_fix_values 1891 2012-01-12 08:04:46Z andrius 
;
_cod_original_sg_symbol_H-M 'P 21/c'
_cod_original_formula_sum 'C42 H39 Cu N6 O4.50 S4'
_cod_database_code 7022966

loop_
_symmetry_equiv_pos_as_xyz
'x, y, z'
'-x, y+1/2, -z+1/2'
'-x, -y, -z'
'x, -y-1/2, z-1/2'

loop_
_atom_site_label
_atom_site_type_symbol
_atom_site_fract_x
_atom_site_fract_y
_atom_site_fract_z
_atom_site_U_iso_or_equiv
_atom_site_adp_type
_atom_site_occupancy
_atom_site_symmetry_multiplicity
_atom_site_calc_flag
_atom_site_refinement_flags
Cu1 Cu 0.15003(5) 0.48353(11) 0.16192(4) 0.0665(5) Uani 1 1 d .
S11 S -0.01872(11) 0.5837(2) 0.19920(9) 0.0877(9) Uani 1 1 d .
S21 S 0.01336(12) 0.4502(3) 0.09015(10) 0.0759(9) Uani 1 1 d .
S31 S 0.23603(14) 0.2363(3) 0.26678(11) 0.1143(12) Uani 1 1 d .
S41 S 0.32243(14) 0.4528(4) 0.27618(12) 0.1051(11) Uani 1 1 d .
O21 O 0.0794(2) 0.4480(5) 0.10052(18) 0.0755(19) Uani 1 1 d .
O22 O -0.0179(2) 0.3530(6) 0.0696(2) 0.092(2) Uani 1 1 d .
O41 O 0.3185(3) 0.4010(7) 0.3162(3) 0.117(3) Uani 1 1 d .
O42 O 0.3430(3) 0.5675(8) 0.2784(3) 0.133(3) Uani 1 1 d .
N1 N 0.2041(3) 0.4362(10) 0.1266(3) 0.063(2) Uani 1 1 d .
N2 N 0.1682(4) 0.6330(8) 0.1393(3) 0.068(2) Uani 1 1 d .
N18 N 0.0834(4) 0.5375(6) 0.1849(3) 0.060(2) Uani 1 1 d .
N20 N -0.0082(3) 0.4754(7) 0.1318(3) 0.072(3) Uani 1 1 d .
N38 N 0.1719(5) 0.3541(8) 0.2021(3) 0.069(3) Uani 1 1 d .
N40 N 0.2588(4) 0.4449(8) 0.2390(3) 0.080(3) Uani 1 1 d .
C1 C 0.2201(4) 0.3308(11) 0.1214(4) 0.079(3) Uani 1 1 d .
H1 H 0.2133 0.2754 0.1399 0.095 Uiso 1 1 calc R
C2 C 0.2470(5) 0.3018(10) 0.0888(5) 0.090(4) Uani 1 1 d .
H2 H 0.2582 0.2283 0.0854 0.108 Uiso 1 1 calc R
C3 C 0.2563(5) 0.3860(16) 0.0618(4) 0.098(4) Uani 1 1 d .
H3 H 0.2737 0.3695 0.0397 0.118 Uiso 1 1 calc R
C4 C 0.2401(5) 0.4920(12) 0.0677(5) 0.096(4) Uani 1 1 d .
H4 H 0.2469 0.5493 0.0499 0.115 Uiso 1 1 calc R
C5 C 0.2135(4) 0.5147(12) 0.0999(4) 0.063(3) Uani 1 1 d .
C6 C 0.1945(5) 0.6304(11) 0.1071(4) 0.067(3) Uani 1 1 d .
C7 C 0.2016(4) 0.7230(15) 0.0843(4) 0.094(4) Uani 1 1 d .
H7 H 0.2200 0.7176 0.0621 0.113 Uiso 1 1 calc R
C8 C 0.1811(6) 0.8249(11) 0.0947(5) 0.110(4) Uani 1 1 d .
H8 H 0.1842 0.8889 0.0789 0.131 Uiso 1 1 calc R
C9 C 0.1559(5) 0.8306(11) 0.1289(5) 0.090(4) Uani 1 1 d .
H9 H 0.1432 0.8984 0.1376 0.108 Uiso 1 1 calc R
C10 C 0.1503(4) 0.7329(13) 0.1494(3) 0.080(3) Uani 1 1 d .
H10 H 0.1327 0.7362 0.1721 0.096 Uiso 1 1 calc R
C12 C 0.0462(5) 0.6254(9) 0.2373(4) 0.071(3) Uani 1 1 d .
C13 C 0.0513(6) 0.6857(10) 0.2752(5) 0.087(4) Uani 1 1 d .
H13 H 0.0167 0.7078 0.2823 0.105 Uiso 1 1 calc R
C14 C 0.1072(8) 0.7131(9) 0.3025(4) 0.078(3) Uani 1 1 d .
C15 C 0.1594(5) 0.6808(9) 0.2903(4) 0.073(3) Uani 1 1 d .
C16 C 0.1528(5) 0.6224(9) 0.2515(5) 0.069(3) Uani 1 1 d .
H16 H 0.1868 0.6013 0.2435 0.083 Uiso 1 1 calc R
C17 C 0.0957(6) 0.5950(8) 0.2245(4) 0.061(3) Uani 1 1 d .
C19 C 0.0239(6) 0.5246(8) 0.1671(4) 0.061(3) Uani 1 1 d .
C22 C -0.0097(6) 0.5678(12) 0.0561(4) 0.073(4) Uani 1 1 d .
C23 C -0.0595(7) 0.5570(11) 0.0228(5) 0.095(4) Uani 1 1 d .
H23 H -0.0803 0.4894 0.0183 0.115 Uiso 1 1 calc R
C24 C -0.0803(5) 0.645(2) -0.0050(5) 0.115(5) Uani 1 1 d .
H24 H -0.1153 0.6376 -0.0278 0.138 Uiso 1 1 calc R
C25 C -0.0494(8) 0.7454(15) 0.0010(5) 0.095(4) Uani 1 1 d .
C26 C -0.0004(7) 0.7548(12) 0.0354(6) 0.139(6) Uani 1 1 d .
H26 H 0.0205 0.8223 0.0405 0.167 Uiso 1 1 calc R
C27 C 0.0195(5) 0.6665(15) 0.0633(5) 0.130(5) Uani 1 1 d .
H27 H 0.0531 0.6750 0.0873 0.156 Uiso 1 1 calc R
C28 C 0.1144(4) 0.7791(9) 0.3439(4) 0.118(4) Uani 1 1 d .
H28A H 0.1393 0.8433 0.3438 0.177 Uiso 1 1 calc R
H28B H 0.1330 0.7327 0.3685 0.177 Uiso 1 1 calc R
H28C H 0.0756 0.8031 0.3456 0.177 Uiso 1 1 calc R
C29 C 0.2218(5) 0.7051(8) 0.3191(3) 0.108(4) Uani 1 1 d .
H29A H 0.2265 0.6733 0.3474 0.162 Uiso 1 1 calc R
H29B H 0.2277 0.7847 0.3217 0.162 Uiso 1 1 calc R
H29C H 0.2509 0.6728 0.3065 0.162 Uiso 1 1 calc R
C30 C -0.0686(5) 0.8464(11) -0.0304(4) 0.150(5) Uani 1 1 d .
H30A H -0.1044 0.8275 -0.0530 0.225 Uiso 1 1 calc R
H30B H -0.0369 0.8642 -0.0431 0.225 Uiso 1 1 calc R
H30C H -0.0765 0.9100 -0.0144 0.225 Uiso 1 1 calc R
C32 C 0.1711(5) 0.1778(14) 0.2335(4) 0.095(4) Uani 1 1 d .
C33 C 0.1453(8) 0.0728(14) 0.2355(5) 0.111(5) Uani 1 1 d .
H33 H 0.1633 0.0231 0.2578 0.133 Uiso 1 1 calc R
C34 C 0.0923(8) 0.0429(12) 0.2038(6) 0.101(4) Uani 1 1 d .
C35 C 0.0663(6) 0.1189(16) 0.1709(5) 0.094(4) Uani 1 1 d .
C36 C 0.0913(7) 0.2211(12) 0.1702(4) 0.081(4) Uani 1 1 d .
H36 H 0.0732 0.2714 0.1482 0.097 Uiso 1 1 calc R
C37 C 0.1434(7) 0.2518(12) 0.2016(5) 0.076(3) Uani 1 1 d .
C39 C 0.2226(6) 0.3549(10) 0.2338(4) 0.079(3) Uani 1 1 d .
C42 C 0.3724(6) 0.3696(14) 0.2578(6) 0.144(7) Uani 1 1 d .
C43 C 0.4145(13) 0.317(3) 0.2840(6) 0.60(4) Uani 1 1 d .
H43 H 0.4178 0.3196 0.3136 0.717 Uiso 1 1 calc R
C44 C 0.4570(14) 0.255(4) 0.2693(8) 0.71(5) Uani 1 1 d .
H44 H 0.4888 0.2218 0.2902 0.846 Uiso 1 1 calc R
C45 C 0.4544(10) 0.242(2) 0.2305(8) 0.266(14) Uani 1 1 d .
C46 C 0.4106(10) 0.2869(15) 0.2047(5) 0.146(5) Uani 1 1 d .
H46 H 0.4055 0.2785 0.1750 0.175 Uiso 1 1 calc R
C47 C 0.3684(6) 0.3495(13) 0.2180(7) 0.130(5) Uani 1 1 d .
H47 H 0.3357 0.3784 0.1967 0.156 Uiso 1 1 calc R
C48 C 0.0668(5) -0.0746(10) 0.2086(4) 0.140(5) Uani 1 1 d .
H48A H 0.0975 -0.1191 0.2280 0.210 Uiso 1 1 calc R
H48B H 0.0541 -0.1102 0.1806 0.210 Uiso 1 1 calc R
H48C H 0.0331 -0.0675 0.2202 0.210 Uiso 1 1 calc R
C49 C 0.0103(5) 0.0841(9) 0.1364(4) 0.119(4) Uani 1 1 d .
H49A H -0.0197 0.0607 0.1500 0.178 Uiso 1 1 calc R
H49B H 0.0195 0.0231 0.1199 0.178 Uiso 1 1 calc R
H49C H -0.0047 0.1462 0.1174 0.178 Uiso 1 1 calc R
C50 C 0.4996(8) 0.1655(17) 0.2157(6) 0.352(16) Uani 1 1 d .
H50A H 0.5116 0.1043 0.2358 0.528 Uiso 1 1 calc R
H50B H 0.5344 0.2084 0.2152 0.528 Uiso 1 1 calc R
H50C H 0.4806 0.1367 0.1871 0.528 Uiso 1 1 calc R
Cu2 Cu 0.38495(6) 0.76720(12) 0.02448(5) 0.0817(6) Uani 1 1 d .
S61 S 0.18727(11) 0.7992(2) -0.03310(9) 0.0778(9) Uani 1 1 d .
S71 S 0.24645(19) 1.0362(3) 0.00336(13) 0.1147(12) Uani 1 1 d .
S81 S 0.38300(12) 0.5581(3) 0.13742(11) 0.1045(10) Uani 1 1 d .
S91 S 0.43633(13) 0.4319(3) 0.06527(13) 0.0988(10) Uani 1 1 d .
O71 O 0.2007(4) 1.0204(6) 0.0259(3) 0.146(3) Uani 1 1 d .
O72 O 0.2877(4) 1.1281(6) 0.0179(2) 0.151(3) Uani 1 1 d .
O91 O 0.4339(3) 0.3867(6) 0.0230(3) 0.122(3) Uani 1 1 d .
O92 O 0.4098(3) 0.3670(6) 0.0936(3) 0.112(3) Uani 1 1 d .
N3 N 0.4717(4) 0.8056(8) 0.0478(5) 0.091(3) Uani 1 1 d .
N4 N 0.4026(7) 0.8066(7) -0.0321(5) 0.090(4) Uani 1 1 d .
N68 N 0.2996(3) 0.7403(8) -0.0051(2) 0.065(2) Uani 1 1 d .
N70 N 0.2881(3) 0.9288(9) 0.0058(3) 0.092(3) Uani 1 1 d .
N88 N 0.3768(4) 0.7180(10) 0.0815(3) 0.079(3) Uani 1 1 d .
N90 N 0.4095(4) 0.5562(9) 0.0579(3) 0.089(3) Uani 1 1 d .
C51 C 0.5037(7) 0.8006(11) 0.0893(6) 0.142(6) Uani 1 1 d .
H51 H 0.4835 0.7857 0.1100 0.171 Uiso 1 1 calc R
C52 C 0.5654(8) 0.8164(14) 0.1037(6) 0.166(7) Uani 1 1 d .
H52 H 0.5864 0.8110 0.1330 0.199 Uiso 1 1 calc R
C53 C 0.5937(7) 0.8396(13) 0.0738(8) 0.139(7) Uani 1 1 d .
H53 H 0.6349 0.8535 0.0824 0.167 Uiso 1 1 calc R
C54 C 0.5623(9) 0.8431(11) 0.0300(7) 0.131(5) Uani 1 1 d .
H54 H 0.5830 0.8549 0.0095 0.157 Uiso 1 1 calc R
C55 C 0.4988(7) 0.8289(8) 0.0160(7) 0.089(4) Uani 1 1 d .
C56 C 0.4588(10) 0.8287(10) -0.0279(6) 0.089(4) Uani 1 1 d .
C57 C 0.4820(8) 0.8632(11) -0.0622(8) 0.121(5) Uani 1 1 d .
H57 H 0.5223 0.8820 -0.0578 0.145 Uiso 1 1 calc R
C58 C 0.4404(11) 0.8667(12) -0.1024(7) 0.141(6) Uani 1 1 d .
H58 H 0.4528 0.8877 -0.1264 0.169 Uiso 1 1 calc R
C59 C 0.3820(10) 0.8407(12) -0.1082(5) 0.134(6) Uani 1 1 d .
H59 H 0.3544 0.8445 -0.1356 0.160 Uiso 1 1 calc R
C60 C 0.3642(6) 0.8086(11) -0.0724(8) 0.115(5) Uani 1 1 d .
H60 H 0.3244 0.7875 -0.0763 0.138 Uiso 1 1 calc R
C62 C 0.2062(6) 0.6624(8) -0.0418(3) 0.060(3) Uani 1 1 d .
C63 C 0.1702(4) 0.5785(11) -0.0637(3) 0.070(3) Uani 1 1 d .
H63 H 0.1292 0.5916 -0.0756 0.084 Uiso 1 1 calc R
C64 C 0.1936(5) 0.4735(10) -0.0684(3) 0.066(3) Uani 1 1 d .
C65 C 0.2556(6) 0.4557(9) -0.0499(4) 0.067(3) Uani 1 1 d .
C66 C 0.2920(4) 0.5398(11) -0.0276(3) 0.071(3) Uani 1 1 d .
H66 H 0.3328 0.5264 -0.0147 0.085 Uiso 1 1 calc R
C67 C 0.2680(5) 0.6442(11) -0.0243(3) 0.060(3) Uani 1 1 d .
C69 C 0.2637(5) 0.8274(12) -0.0080(3) 0.075(3) Uani 1 1 d .
C72 C 0.2078(9) 1.0606(8) -0.0525(4) 0.076(3) Uani 1 1 d .
C73 C 0.1469(9) 1.0844(9) -0.0661(7) 0.100(5) Uani 1 1 d .
H73 H 0.1249 1.0847 -0.0458 0.121 Uiso 1 1 calc R
C74 C 0.1188(6) 1.1073(9) -0.1084(7) 0.098(4) Uani 1 1 d .
H74 H 0.0786 1.1290 -0.1161 0.118 Uiso 1 1 calc R
C75 C 0.1474(8) 1.0998(9) -0.1406(6) 0.087(4) Uani 1 1 d .
C76 C 0.2075(9) 1.0722(10) -0.1270(6) 0.099(4) Uani 1 1 d .
H76 H 0.2283 1.0661 -0.1479 0.119 Uiso 1 1 calc R
C77 C 0.2381(5) 1.0534(8) -0.0843(7) 0.085(4) Uani 1 1 d .
H77 H 0.2789 1.0360 -0.0765 0.102 Uiso 1 1 calc R
C78 C 0.1539(4) 0.3815(8) -0.0936(3) 0.101(4) Uani 1 1 d .
H78A H 0.1682 0.3590 -0.1176 0.151 Uiso 1 1 calc R
H78B H 0.1133 0.4085 -0.1043 0.151 Uiso 1 1 calc R
H78C H 0.1549 0.3186 -0.0747 0.151 Uiso 1 1 calc R
C79 C 0.2818(4) 0.3433(8) -0.0525(3) 0.089(3) Uani 1 1 d .
H79A H 0.2760 0.3237 -0.0825 0.133 Uiso 1 1 calc R
H79B H 0.2624 0.2890 -0.0390 0.133 Uiso 1 1 calc R
H79C H 0.3241 0.3448 -0.0377 0.133 Uiso 1 1 calc R
C80 C 0.1160(5) 1.1240(10) -0.1872(4) 0.125(5) Uani 1 1 d .
H80A H 0.1399 1.0967 -0.2051 0.188 Uiso 1 1 calc R
H80B H 0.1105 1.2033 -0.1912 0.188 Uiso 1 1 calc R
H80C H 0.0775 1.0875 -0.1953 0.188 Uiso 1 1 calc R
C82 C 0.3576(5) 0.6903(11) 0.1488(6) 0.094(4) Uani 1 1 d .
C83 C 0.3380(6) 0.7208(16) 0.1844(5) 0.114(4) Uani 1 1 d .
H83 H 0.3374 0.6687 0.2059 0.137 Uiso 1 1 calc R
C84 C 0.3196(6) 0.8297(18) 0.1874(6) 0.111(5) Uani 1 1 d .
C85 C 0.3197(6) 0.9043(14) 0.1539(7) 0.110(4) Uani 1 1 d .
C86 C 0.3395(5) 0.8732(14) 0.1187(4) 0.094(4) Uani 1 1 d .
H86 H 0.3406 0.9251 0.0973 0.113 Uiso 1 1 calc R
C87 C 0.3576(4) 0.7630(15) 0.1159(5) 0.076(3) Uani 1 1 d .
C89 C 0.3913(4) 0.6105(14) 0.0886(4) 0.082(4) Uani 1 1 d .
C92 C 0.5133(5) 0.4496(9) 0.0936(5) 0.077(3) Uani 1 1 d .
C93 C 0.5545(9) 0.4866(10) 0.0738(4) 0.117(5) Uani 1 1 d .
H93 H 0.5430 0.5000 0.0439 0.140 Uiso 1 1 calc R
C94 C 0.6135(7) 0.5044(11) 0.0981(8) 0.137(6) Uani 1 1 d .
H94 H 0.6401 0.5324 0.0837 0.164 Uiso 1 1 calc R
C95 C 0.6348(7) 0.4843(11) 0.1403(6) 0.104(5) Uani 1 1 d .
C96 C 0.5941(9) 0.4477(13) 0.1600(5) 0.158(6) Uani 1 1 d .
H96 H 0.6066 0.4337 0.1898 0.189 Uiso 1 1 calc R
C97 C 0.5329(7) 0.4297(11) 0.1369(6) 0.125(5) Uani 1 1 d .
H97 H 0.5062 0.4041 0.1516 0.150 Uiso 1 1 calc R
C98 C 0.2956(5) 0.8665(12) 0.2256(4) 0.159(6) Uani 1 1 d .
H98A H 0.2948 0.8033 0.2440 0.238 Uiso 1 1 calc R
H98B H 0.2556 0.8958 0.2144 0.238 Uiso 1 1 calc R
H98C H 0.3214 0.9234 0.2423 0.238 Uiso 1 1 calc R
C99 C 0.3004(6) 1.0245(11) 0.1567(4) 0.150(5) Uani 1 1 d .
H99A H 0.3097 1.0678 0.1342 0.225 Uiso 1 1 calc R
H99B H 0.3216 1.0549 0.1847 0.225 Uiso 1 1 calc R
H99C H 0.2579 1.0271 0.1532 0.225 Uiso 1 1 calc R
C100 C 0.7009(5) 0.5065(9) 0.1629(4) 0.145(5) Uani 1 1 d .
H10A H 0.7244 0.4890 0.1434 0.217 Uiso 1 1 calc R
H10B H 0.7138 0.4604 0.1885 0.217 Uiso 1 1 calc R
H10C H 0.7063 0.5839 0.1711 0.217 Uiso 1 1 calc R
O1 O 0.3939(3) 0.1289(7) 0.0843(4) 0.225(5) Uani 1 1 d .
H1A H 0.3504 0.1280 0.0741 0.338 Uiso 1 1 d R
H1B H 0.4034 0.1958 0.0799 0.338 Uiso 1 1 d R

loop_
_atom_site_aniso_label
_atom_site_aniso_U_11
_atom_site_aniso_U_22
_atom_site_aniso_U_33
_atom_site_aniso_U_23
_atom_site_aniso_U_13
_atom_site_aniso_U_12
Cu1 0.0660(8) 0.0696(10) 0.0707(11) 0.0069(8) 0.0304(7) 0.0059(7)
S11 0.0734(18) 0.114(2) 0.085(2) -0.0035(19) 0.0383(18) 0.0094(16)
S21 0.068(2) 0.086(2) 0.073(3) -0.009(2) 0.0197(17) -0.0005(17)
S31 0.113(2) 0.117(3) 0.110(3) 0.047(2) 0.028(2) 0.031(2)
S41 0.080(2) 0.148(4) 0.086(3) 0.007(3) 0.022(2) 0.024(2)
O21 0.047(4) 0.099(5) 0.078(5) 0.002(4) 0.014(3) 0.008(3)
O22 0.082(4) 0.091(6) 0.107(6) -0.018(5) 0.032(4) -0.008(4)
O41 0.091(5) 0.185(8) 0.075(6) 0.035(6) 0.025(4) 0.039(5)
O42 0.107(6) 0.164(9) 0.116(7) -0.003(7) 0.014(5) -0.008(6)
N1 0.060(5) 0.077(7) 0.062(7) 0.002(6) 0.033(5) 0.009(5)
N2 0.071(6) 0.051(7) 0.081(8) 0.003(6) 0.023(5) 0.008(5)
N18 0.060(6) 0.060(6) 0.072(8) -0.005(5) 0.036(5) 0.005(5)
N20 0.070(6) 0.100(7) 0.046(7) -0.009(6) 0.019(5) -0.006(5)
N38 0.074(6) 0.070(7) 0.065(8) 0.023(6) 0.023(5) 0.020(6)
N40 0.066(6) 0.099(8) 0.070(7) 0.020(6) 0.012(5) 0.022(5)
C1 0.084(8) 0.076(11) 0.082(11) 0.001(8) 0.031(7) 0.014(7)
C2 0.088(8) 0.102(11) 0.081(11) -0.019(10) 0.027(7) 0.040(7)
C3 0.098(8) 0.143(14) 0.071(11) 0.025(11) 0.053(7) -0.006(10)
C4 0.103(9) 0.073(11) 0.123(14) 0.010(9) 0.050(9) -0.001(8)
C5 0.049(6) 0.108(13) 0.042(9) 0.001(9) 0.029(6) 0.003(7)
C6 0.061(7) 0.084(12) 0.060(10) 0.007(9) 0.025(7) 0.000(7)
C7 0.114(9) 0.098(11) 0.095(11) 0.027(10) 0.067(8) -0.014(9)
C8 0.142(11) 0.063(11) 0.112(14) 0.017(10) 0.017(10) -0.009(9)
C9 0.127(9) 0.074(11) 0.086(11) -0.001(9) 0.058(8) 0.006(7)
C10 0.093(8) 0.074(9) 0.077(10) 0.036(9) 0.031(6) -0.012(8)
C12 0.089(10) 0.060(8) 0.081(11) 0.010(7) 0.048(9) 0.014(7)
C13 0.091(11) 0.081(9) 0.102(13) 0.011(9) 0.047(10) 0.012(8)
C14 0.116(11) 0.066(8) 0.062(11) 0.003(7) 0.042(10) 0.003(8)
C15 0.091(10) 0.072(8) 0.059(11) -0.001(7) 0.024(9) -0.007(7)
C16 0.082(10) 0.068(8) 0.062(10) 0.011(7) 0.027(8) 0.016(6)
C17 0.080(9) 0.050(7) 0.056(10) 0.001(7) 0.026(10) 0.011(7)
C19 0.080(9) 0.067(8) 0.053(10) 0.011(7) 0.045(7) 0.011(6)
C22 0.043(7) 0.121(13) 0.043(9) 0.004(8) -0.004(6) 0.015(8)
C23 0.098(12) 0.122(12) 0.078(12) 0.035(10) 0.044(10) 0.010(9)
C24 0.064(9) 0.193(18) 0.086(13) 0.000(14) 0.018(8) -0.007(12)
C25 0.083(10) 0.149(16) 0.060(12) 0.021(11) 0.031(9) 0.046(10)
C26 0.138(13) 0.090(12) 0.154(15) 0.039(11) -0.016(12) -0.002(10)
C27 0.097(10) 0.108(12) 0.149(15) 0.007(12) -0.023(9) -0.039(11)
C28 0.150(10) 0.127(11) 0.080(10) -0.037(9) 0.039(8) -0.007(8)
C29 0.113(9) 0.107(10) 0.097(10) -0.008(8) 0.019(8) -0.003(7)
C30 0.179(12) 0.161(13) 0.122(12) 0.050(11) 0.062(9) 0.079(10)
C32 0.112(11) 0.080(11) 0.108(12) 0.051(10) 0.057(9) 0.030(10)
C33 0.140(13) 0.089(13) 0.129(15) 0.062(11) 0.081(12) 0.047(10)
C34 0.123(12) 0.092(13) 0.118(15) 0.009(12) 0.083(11) 0.012(11)
C35 0.109(11) 0.092(13) 0.097(13) 0.024(11) 0.054(10) 0.024(11)
C36 0.100(11) 0.049(10) 0.115(13) 0.032(8) 0.066(11) 0.006(7)
C37 0.081(10) 0.068(12) 0.090(12) -0.002(11) 0.041(9) 0.013(10)
C39 0.093(10) 0.084(10) 0.072(10) 0.021(9) 0.045(8) 0.027(8)
C42 0.130(12) 0.238(18) 0.045(12) 0.004(12) -0.005(10) 0.088(10)
C43 0.47(4) 1.23(9) 0.087(17) 0.10(3) 0.072(19) 0.67(5)
C44 0.56(5) 1.47(12) 0.10(2) 0.13(4) 0.11(3) 0.80(7)
C45 0.233(19) 0.48(4) 0.11(2) 0.09(2) 0.088(17) 0.24(2)
C46 0.149(14) 0.178(16) 0.129(16) 0.010(13) 0.067(14) 0.009(12)
C47 0.092(10) 0.161(14) 0.138(19) 0.007(13) 0.035(12) 0.033(9)
C48 0.168(11) 0.080(10) 0.211(16) 0.024(10) 0.117(10) 0.003(8)
C49 0.129(10) 0.098(10) 0.142(13) -0.022(9) 0.059(9) -0.022(8)
C50 0.33(2) 0.51(4) 0.28(2) 0.10(2) 0.20(2) 0.32(3)
Cu2 0.0842(10) 0.0823(11) 0.0791(13) -0.0039(9) 0.0240(8) -0.0199(8)
S61 0.0915(19) 0.0576(19) 0.087(2) -0.0012(16) 0.0301(16) 0.0019(15)
S71 0.202(4) 0.059(3) 0.094(4) -0.005(2) 0.059(3) -0.004(3)
S81 0.115(2) 0.101(3) 0.095(3) 0.020(2) 0.0270(19) -0.0024(19)
S91 0.091(2) 0.094(3) 0.103(3) -0.001(3) 0.014(2) -0.002(2)
O71 0.271(10) 0.098(6) 0.109(7) 0.029(5) 0.120(7) 0.055(6)
O72 0.282(10) 0.053(5) 0.104(7) -0.018(5) 0.033(6) -0.037(6)
O91 0.111(6) 0.131(7) 0.107(7) -0.022(6) 0.004(5) 0.006(5)
O92 0.098(5) 0.095(6) 0.139(7) 0.021(5) 0.028(5) -0.013(4)
N3 0.087(8) 0.110(8) 0.073(9) -0.015(7) 0.019(8) -0.025(6)
N4 0.085(8) 0.089(7) 0.111(13) -0.014(7) 0.054(9) -0.024(6)
N68 0.070(6) 0.061(6) 0.062(6) -0.002(5) 0.014(5) -0.008(6)
N70 0.125(7) 0.077(7) 0.071(7) -0.020(6) 0.026(5) -0.017(7)
N88 0.093(6) 0.084(8) 0.064(9) 0.009(7) 0.030(6) -0.007(6)
N90 0.080(6) 0.095(9) 0.082(9) 0.003(7) 0.009(5) -0.007(6)
C51 0.075(11) 0.215(16) 0.123(16) -0.041(12) 0.008(9) -0.056(9)
C52 0.107(15) 0.241(19) 0.138(17) -0.052(14) 0.014(12) -0.065(12)
C53 0.079(12) 0.141(13) 0.19(2) -0.041(15) 0.027(14) -0.026(9)
C54 0.104(15) 0.111(11) 0.19(2) -0.039(12) 0.066(12) 0.001(10)
C55 0.088(13) 0.060(8) 0.139(18) -0.014(9) 0.067(13) -0.014(7)
C56 0.129(17) 0.067(9) 0.071(15) -0.016(9) 0.027(14) 0.013(9)
C57 0.145(15) 0.106(11) 0.137(18) 0.005(12) 0.083(16) 0.013(10)
C58 0.156(17) 0.159(14) 0.15(2) 0.036(13) 0.107(16) 0.026(13)
C59 0.178(19) 0.165(14) 0.080(13) 0.035(11) 0.073(14) 0.046(12)
C60 0.105(11) 0.140(12) 0.092(14) -0.013(11) 0.015(13) -0.003(9)
C62 0.075(9) 0.052(8) 0.057(8) -0.002(6) 0.024(6) -0.016(7)
C63 0.065(7) 0.063(8) 0.087(9) 0.021(7) 0.029(6) 0.000(8)
C64 0.066(8) 0.055(9) 0.076(9) 0.010(7) 0.018(6) -0.006(7)
C65 0.088(9) 0.037(8) 0.080(9) -0.009(7) 0.030(7) 0.003(7)
C66 0.081(8) 0.062(9) 0.069(9) 0.002(7) 0.019(6) 0.004(8)
C67 0.061(9) 0.066(10) 0.056(8) 0.010(7) 0.020(6) -0.023(8)
C69 0.095(9) 0.074(10) 0.064(9) -0.009(7) 0.037(7) -0.005(8)
C72 0.151(13) 0.029(6) 0.063(11) -0.001(6) 0.054(12) -0.018(7)
C73 0.130(14) 0.057(8) 0.148(18) 0.003(10) 0.093(12) -0.008(8)
C74 0.133(12) 0.056(8) 0.111(14) -0.003(10) 0.045(14) 0.000(7)
C75 0.110(13) 0.049(8) 0.117(16) -0.024(8) 0.055(13) -0.013(8)
C76 0.141(15) 0.089(10) 0.082(15) -0.016(9) 0.056(10) -0.016(9)
C77 0.110(9) 0.058(8) 0.100(12) -0.018(9) 0.050(12) -0.008(6)
C78 0.091(7) 0.061(8) 0.144(11) -0.019(8) 0.024(7) -0.010(6)
C79 0.089(7) 0.075(9) 0.099(9) -0.008(7) 0.021(6) -0.003(6)
C80 0.153(11) 0.129(12) 0.082(11) -0.008(9) 0.016(9) -0.010(8)
C82 0.107(9) 0.109(13) 0.067(12) 0.024(12) 0.025(8) -0.017(8)
C83 0.110(10) 0.143(17) 0.083(14) 0.014(12) 0.019(9) -0.014(10)
C84 0.118(10) 0.115(15) 0.090(15) -0.005(13) 0.015(9) -0.018(10)
C85 0.134(10) 0.102(14) 0.098(15) -0.032(13) 0.042(10) -0.002(9)
C86 0.123(9) 0.078(12) 0.086(13) -0.003(9) 0.038(8) -0.008(8)
C87 0.072(7) 0.092(13) 0.063(13) -0.002(11) 0.016(7) -0.017(8)
C89 0.067(7) 0.102(12) 0.070(12) 0.016(10) 0.008(7) -0.007(8)
C92 0.087(9) 0.086(8) 0.053(10) 0.009(7) 0.009(9) 0.005(7)
C93 0.139(13) 0.142(12) 0.088(12) 0.009(8) 0.061(13) -0.019(9)
C94 0.064(10) 0.168(14) 0.18(2) -0.008(14) 0.041(11) -0.024(9)
C95 0.131(16) 0.093(10) 0.086(14) 0.008(10) 0.027(13) 0.022(9)
C96 0.111(13) 0.251(19) 0.094(14) 0.031(12) 0.001(12) -0.014(12)
C97 0.102(12) 0.180(14) 0.094(14) 0.043(11) 0.031(9) -0.007(9)
C98 0.177(12) 0.236(17) 0.082(11) -0.035(11) 0.067(10) 0.006(11)
C99 0.211(13) 0.132(13) 0.119(13) -0.037(10) 0.066(10) -0.014(11)
C100 0.072(8) 0.163(13) 0.171(14) -0.034(10) -0.012(8) 0.001(8)
O1 0.141(7) 0.152(8) 0.403(16) 0.040(9) 0.110(8) -0.012(6)

loop_
_atom_type_symbol
_atom_type_description
_atom_type_scat_dispersion_real
_atom_type_scat_dispersion_imag
_atom_type_scat_source
C C 0.0181 0.0091 'International Tables Vol C Tables 4.2.6.8 and 6.1.1.4'
H H 0.0000 0.0000 'International Tables Vol C Tables 4.2.6.8 and 6.1.1.4'
Cu Cu -1.9646 0.5888 'International Tables Vol C Tables 4.2.6.8 and 6.1.1.4'
N N 0.0311 0.0180 'International Tables Vol C Tables 4.2.6.8 and 6.1.1.4'
O O 0.0492 0.0322 'International Tables Vol C Tables 4.2.6.8 and 6.1.1.4'
S S 0.3331 0.5567 'International Tables Vol C Tables 4.2.6.8 and 6.1.1.4'

loop_
_geom_angle_atom_site_label_1
_geom_angle_atom_site_label_2
_geom_angle_atom_site_label_3
_geom_angle
_geom_angle_publ_flag
N38 Cu1 N1 93.5(4) y
N38 Cu1 N18 95.4(3) y
N1 Cu1 N18 167.8(4) y
N38 Cu1 N2 152.0(4) y
N1 Cu1 N2 79.5(5) y
N18 Cu1 N2 96.2(4) y
N38 Cu1 O21 114.5(4) y
N1 Cu1 O21 82.4(3) y
N18 Cu1 O21 86.3(3) y
N2 Cu1 O21 91.6(3) y
N38 Cu1 N40 49.5(3) y
N1 Cu1 N40 84.6(3) y
N18 Cu1 N40 107.6(3) y
N2 Cu1 N40 102.6(3) y
O21 Cu1 N40 158.7(2) y
N38 Cu1 N20 102.2(3) y
N1 Cu1 N20 127.7(3) y
N18 Cu1 N20 41.9(3) y
N2 Cu1 N20 103.5(3) y
O21 Cu1 N20 45.6(2) y
N40 Cu1 N20 141.6(2) y
N38 Cu1 Cu2 123.8(3) ?
N1 Cu1 Cu2 39.7(4) ?
N18 Cu1 Cu2 136.8(2) ?
N2 Cu1 Cu2 40.6(3) ?
O21 Cu1 Cu2 92.12(14) ?
N40 Cu1 Cu2 88.57(17) ?
N20 Cu1 Cu2 129.20(14) ?
C12 S11 C19 90.4(7) ?
O22 S21 O21 116.7(4) ?
O22 S21 N20 107.6(5) ?
O21 S21 N20 111.8(4) ?
O22 S21 C22 109.7(6) ?
O21 S21 C22 105.4(5) ?
N20 S21 C22 104.9(4) ?
C32 S31 C39 89.0(8) ?
O42 S41 O41 117.6(6) ?
O42 S41 N40 108.2(5) ?
O41 S41 N40 110.7(5) ?
O42 S41 C42 108.3(7) ?
O41 S41 C42 105.6(7) ?
N40 S41 C42 105.7(6) ?
S21 O21 Cu1 131.0(3) ?
C5 N1 C1 118.8(9) ?
C5 N1 Cu1 114.2(9) ?
C1 N1 Cu1 125.4(10) ?
C10 N2 C6 116.7(10) ?
C10 N2 Cu1 126.5(9) ?
C6 N2 Cu1 116.3(9) ?
C19 N18 C17 111.3(9) ?
C19 N18 Cu1 127.9(7) ?
C17 N18 Cu1 120.8(8) ?
C19 N20 S21 125.4(7) ?
C19 N20 Cu1 57.1(5) ?
S21 N20 Cu1 71.4(3) ?
C39 N38 C37 109.3(10) ?
C39 N38 Cu1 120.2(8) ?
C37 N38 Cu1 130.4(10) ?
C39 N40 S41 123.0(9) ?
C39 N40 Cu1 71.0(6) ?
S41 N40 Cu1 165.9(5) ?
N1 C1 C2 121.5(10) ?
N1 C1 H1 119.2 ?
C2 C1 H1 119.2 ?
C3 C2 C1 117.8(11) ?
C3 C2 H2 121.1 ?
C1 C2 H2 121.1 ?
C4 C3 C2 119.8(12) ?
C4 C3 H3 120.1 ?
C2 C3 H3 120.1 ?
C3 C4 C5 119.5(12) ?
C3 C4 H4 120.3 ?
C5 C4 H4 120.3 ?
N1 C5 C4 122.5(12) ?
N1 C5 C6 116.3(12) ?
C4 C5 C6 121.2(14) ?
N2 C6 C7 123.0(11) ?
N2 C6 C5 111.3(13) ?
C7 C6 C5 125.7(14) ?
C6 C7 C8 119.0(11) ?
C6 C7 H7 120.5 ?
C8 C7 H7 120.5 ?
C7 C8 C9 119.0(12) ?
C7 C8 H8 120.5 ?
C9 C8 H8 120.5 ?
C10 C9 C8 117.3(11) ?
C10 C9 H9 121.3 ?
C8 C9 H9 121.3 ?
N2 C10 C9 124.8(11) ?
N2 C10 H10 117.6 ?
C9 C10 H10 117.6 ?
C17 C12 C13 122.0(11) ?
C17 C12 S11 110.4(12) ?
C13 C12 S11 127.5(11) ?
C14 C13 C12 120.5(11) ?
C14 C13 H13 119.7 ?
C12 C13 H13 119.7 ?
C13 C14 C15 118.6(11) ?
C13 C14 C28 122.0(14) ?
C15 C14 C28 119.4(14) ?
C16 C15 C14 119.5(10) ?
C16 C15 C29 119.0(12) ?
C14 C15 C29 121.5(14) ?
C15 C16 C17 121.0(10) ?
C15 C16 H16 119.5 ?
C17 C16 H16 119.5 ?
C12 C17 N18 115.3(12) ?
C12 C17 C16 118.5(11) ?
N18 C17 C16 126.2(12) ?
N20 C19 N18 133.1(9) ?
N20 C19 S11 114.3(9) ?
N18 C19 S11 112.6(8) ?
C23 C22 C27 120.0(12) ?
C23 C22 S21 117.2(13) ?
C27 C22 S21 122.8(13) ?
C22 C23 C24 120.4(13) ?
C22 C23 H23 119.8 ?
C24 C23 H23 119.8 ?
C23 C24 C25 120.2(13) ?
C23 C24 H24 119.9 ?
C25 C24 H24 119.9 ?
C26 C25 C24 118.1(14) ?
C26 C25 C30 119.2(18) ?
C24 C25 C30 122.8(18) ?
C25 C26 C27 121.2(13) ?
C25 C26 H26 119.4 ?
C27 C26 H26 119.4 ?
C22 C27 C26 120.1(12) ?
C22 C27 H27 120.0 ?
C26 C27 H27 120.0 ?
C14 C28 H28A 109.5 ?
C14 C28 H28B 109.5 ?
H28A C28 H28B 109.5 ?
C14 C28 H28C 109.5 ?
H28A C28 H28C 109.5 ?
H28B C28 H28C 109.5 ?
C15 C29 H29A 109.5 ?
C15 C29 H29B 109.5 ?
H29A C29 H29B 109.5 ?
C15 C29 H29C 109.5 ?
H29A C29 H29C 109.5 ?
H29B C29 H29C 109.5 ?
C25 C30 H30A 109.5 ?
C25 C30 H30B 109.5 ?
H30A C30 H30B 109.5 ?
C25 C30 H30C 109.5 ?
H30A C30 H30C 109.5 ?
H30B C30 H30C 109.5 ?
C37 C32 C33 119.9(13) ?
C37 C32 S31 109.9(13) ?
C33 C32 S31 130.1(15) ?
C32 C33 C34 119.6(13) ?
C32 C33 H33 120.2 ?
C34 C33 H33 120.2 ?
C35 C34 C33 119.0(14) ?
C35 C34 C48 124.9(18) ?
C33 C34 C48 116.1(18) ?
C36 C35 C34 120.4(13) ?
C36 C35 C49 121.4(16) ?
C34 C35 C49 118.2(17) ?
C35 C36 C37 121.0(12) ?
C35 C36 H36 119.5 ?
C37 C36 H36 119.5 ?
C32 C37 C36 120.0(13) ?
C32 C37 N38 116.3(14) ?
C36 C37 N38 123.7(14) ?
N38 C39 N40 119.3(11) ?
N38 C39 S31 115.4(9) ?
N40 C39 S31 125.4(11) ?
C43 C42 C47 113.3(18) ?
C43 C42 S41 121.3(17) ?
C47 C42 S41 125.3(14) ?
C42 C43 C44 121.3(18) ?
C42 C43 H43 119.3 ?
C44 C43 H43 119.3 ?
C45 C44 C43 124(2) ?
C45 C44 H44 118.0 ?
C43 C44 H44 118.0 ?
C46 C45 C44 114(2) ?
C46 C45 C50 123(2) ?
C44 C45 C50 122(2) ?
C45 C46 C47 123.2(19) ?
C45 C46 H46 118.4 ?
C47 C46 H46 118.4 ?
C42 C47 C46 123.4(17) ?
C42 C47 H47 118.3 ?
C46 C47 H47 118.3 ?
C34 C48 H48A 109.5 ?
C34 C48 H48B 109.5 ?
H48A C48 H48B 109.5 ?
C34 C48 H48C 109.5 ?
H48A C48 H48C 109.5 ?
H48B C48 H48C 109.5 ?
C35 C49 H49A 109.5 ?
C35 C49 H49B 109.5 ?
H49A C49 H49B 109.5 ?
C35 C49 H49C 109.5 ?
H49A C49 H49C 109.5 ?
H49B C49 H49C 109.5 ?
C45 C50 H50A 109.5 ?
C45 C50 H50B 109.5 ?
H50A C50 H50B 109.5 ?
C45 C50 H50C 109.5 ?
H50A C50 H50C 109.5 ?
H50B C50 H50C 109.5 ?
N68 Cu2 N88 92.8(3) y
N68 Cu2 N3 172.7(5) y
N88 Cu2 N3 94.3(5) y
N68 Cu2 N4 92.3(5) y
N88 Cu2 N4 173.1(5) y
N3 Cu2 N4 80.8(6) y
N68 Cu2 N90 96.1(3) y
N88 Cu2 N90 55.2(4) y
N3 Cu2 N90 89.4(3) y
N4 Cu2 N90 119.5(4) y
N68 Cu2 N70 52.6(3) y
N88 Cu2 N70 96.7(4) y
N3 Cu2 N70 124.5(3) y
N4 Cu2 N70 90.1(4) y
N90 Cu2 N70 139.4(3) y
N68 Cu2 Cu1 59.0(2) ?
N88 Cu2 Cu1 34.0(2) ?
N3 Cu2 Cu1 128.2(4) ?
N4 Cu2 Cu1 150.2(5) ?
N90 Cu2 Cu1 61.9(2) ?
N70 Cu2 Cu1 78.56(17) ?
C62 S61 C69 89.2(6) ?
O72 S71 O71 116.6(6) ?
O72 S71 N70 105.1(5) ?
O71 S71 N70 112.8(5) ?
O72 S71 C72 107.3(5) ?
O71 S71 C72 106.8(8) ?
N70 S71 C72 107.8(6) ?
C89 S81 C82 89.5(8) ?
O91 S91 O92 118.3(5) ?
O91 S91 N90 107.3(6) ?
O92 S91 N90 111.8(5) ?
O91 S91 C92 106.9(6) ?
O92 S91 C92 106.7(6) ?
N90 S91 C92 104.9(5) ?
C51 N3 C55 120.8(13) ?
C51 N3 Cu2 125.5(11) ?
C55 N3 Cu2 113.4(11) ?
C56 N4 C60 117.7(13) ?
C56 N4 Cu2 114.1(14) ?
C60 N4 Cu2 128.1(13) ?
C69 N68 C67 111.9(9) ?
C69 N68 Cu2 115.7(7) ?
C67 N68 Cu2 132.4(8) ?
C69 N70 S71 120.8(8) ?
C69 N70 Cu2 72.5(6) ?
S71 N70 Cu2 166.2(5) ?
C89 N88 C87 111.0(12) ?
C89 N88 Cu2 110.9(9) ?
C87 N88 Cu2 138.1(11) ?
C89 N90 S91 122.0(10) ?
C89 N90 Cu2 76.5(7) ?
S91 N90 Cu2 160.4(6) ?
N3 C51 C52 123.7(14) ?
N3 C51 H51 118.1 ?
C52 C51 H51 118.1 ?
C53 C52 C51 117.5(17) ?
C53 C52 H52 121.2 ?
C51 C52 H52 121.2 ?
C52 C53 C54 120.5(18) ?
C52 C53 H53 119.8 ?
C54 C53 H53 119.8 ?
C53 C54 C55 121.1(16) ?
C53 C54 H54 119.4 ?
C55 C54 H54 119.4 ?
N3 C55 C54 116.2(15) ?
N3 C55 C56 114.8(16) ?
C54 C55 C56 128.8(18) ?
N4 C56 C57 124.9(14) ?
N4 C56 C55 116.5(19) ?
C57 C56 C55 118(2) ?
C58 C57 C56 114.5(17) ?
C58 C57 H57 122.8 ?
C56 C57 H57 122.8 ?
C59 C58 C57 122.2(18) ?
C59 C58 H58 118.9 ?
C57 C58 H58 118.9 ?
C58 C59 C60 118.4(16) ?
C58 C59 H59 120.8 ?
C60 C59 H59 120.8 ?
N4 C60 C59 122.1(14) ?
N4 C60 H60 119.0 ?
C59 C60 H60 119.0 ?
C63 C62 C67 120.0(9) ?
C63 C62 S61 128.9(10) ?
C67 C62 S61 111.0(10) ?
C62 C63 C64 121.1(9) ?
C62 C63 H63 119.4 ?
C64 C63 H63 119.4 ?
C63 C64 C65 118.3(9) ?
C63 C64 C78 121.0(10) ?
C65 C64 C78 120.7(11) ?
C66 C65 C64 120.8(9) ?
C66 C65 C79 119.2(11) ?
C64 C65 C79 119.9(11) ?
C65 C66 C67 119.8(9) ?
C65 C66 H66 120.1 ?
C67 C66 H66 120.1 ?
C66 C67 C62 119.9(9) ?
C66 C67 N68 126.8(11) ?
C62 C67 N68 113.3(11) ?
N68 C69 N70 119.0(10) ?
N68 C69 S61 114.5(8) ?
N70 C69 S61 126.4(9) ?
C73 C72 C77 117.7(12) ?
C73 C72 S71 121.7(16) ?
C77 C72 S71 120.6(17) ?
C74 C73 C72 120.8(13) ?
C74 C73 H73 119.6 ?
C72 C73 H73 119.6 ?
C73 C74 C75 122.7(15) ?
C73 C74 H74 118.7 ?
C75 C74 H74 118.7 ?
C74 C75 C76 116.0(14) ?
C74 C75 C80 122.3(17) ?
C76 C75 C80 121.6(17) ?
C77 C76 C75 123.0(13) ?
C77 C76 H76 118.5 ?
C75 C76 H76 118.5 ?
C76 C77 C72 119.6(12) ?
C76 C77 H77 120.2 ?
C72 C77 H77 120.2 ?
C64 C78 H78A 109.5 ?
C64 C78 H78B 109.5 ?
H78A C78 H78B 109.5 ?
C64 C78 H78C 109.5 ?
H78A C78 H78C 109.5 ?
H78B C78 H78C 109.5 ?
C65 C79 H79A 109.5 ?
C65 C79 H79B 109.5 ?
H79A C79 H79B 109.5 ?
C65 C79 H79C 109.5 ?
H79A C79 H79C 109.5 ?
H79B C79 H79C 109.5 ?
C75 C80 H80A 109.5 ?
C75 C80 H80B 109.5 ?
H80A C80 H80B 109.5 ?
C75 C80 H80C 109.5 ?
H80A C80 H80C 109.5 ?
H80B C80 H80C 109.5 ?
C87 C82 C83 122.5(14) ?
C87 C82 S81 109.8(14) ?
C83 C82 S81 127.7(16) ?
C84 C83 C82 118.9(15) ?
C84 C83 H83 120.5 ?
C82 C83 H83 120.5 ?
C83 C84 C85 118.7(16) ?
C83 C84 C98 120.8(19) ?
C85 C84 C98 120.4(18) ?
C86 C85 C84 121.9(14) ?
C86 C85 C99 118.3(19) ?
C84 C85 C99 119.7(17) ?
C85 C86 C87 118.8(13) ?
C85 C86 H86 120.6 ?
C87 C86 H86 120.6 ?
C82 C87 C86 119.0(13) ?
C82 C87 N88 115.5(15) ?
C86 C87 N88 125.5(16) ?
N88 C89 N90 117.4(13) ?
N88 C89 S81 114.2(11) ?
N90 C89 S81 128.4(12) ?
C97 C92 C93 117.3(11) ?
C97 C92 S91 120.1(13) ?
C93 C92 S91 122.5(14) ?
C92 C93 C94 119.9(12) ?
C92 C93 H93 120.0 ?
C94 C93 H93 120.0 ?
C95 C94 C93 124.7(15) ?
C95 C94 H94 117.7 ?
C93 C94 H94 117.7 ?
C94 C95 C96 115.5(16) ?
C94 C95 C100 119.2(16) ?
C96 C95 C100 125.3(16) ?
C95 C96 C97 122.3(15) ?
C95 C96 H96 118.9 ?
C97 C96 H96 118.9 ?
C92 C97 C96 120.3(12) ?
C92 C97 H97 119.9 ?
C96 C97 H97 119.9 ?
C84 C98 H98A 109.5 ?
C84 C98 H98B 109.5 ?
H98A C98 H98B 109.5 ?
C84 C98 H98C 109.5 ?
H98A C98 H98C 109.5 ?
H98B C98 H98C 109.5 ?
C85 C99 H99A 109.5 ?
C85 C99 H99B 109.5 ?
H99A C99 H99B 109.5 ?
C85 C99 H99C 109.5 ?
H99A C99 H99C 109.5 ?
H99B C99 H99C 109.5 ?
C95 C100 H10A 109.5 ?
C95 C100 H10B 109.5 ?
H10A C100 H10B 109.5 ?
C95 C100 H10C 109.5 ?
H10A C100 H10C 109.5 ?
H10B C100 H10C 109.5 ?
H1A O1 H1B 104.3 ?

loop_
_geom_bond_atom_site_label_1
_geom_bond_atom_site_label_2
_geom_bond_distance
_geom_bond_publ_flag
Cu1 N38 1.981(8) y
Cu1 N1 1.993(7) y
Cu1 N18 1.999(7) y
Cu1 N2 2.015(8) y
Cu1 O21 2.212(5) y
Cu1 N40 3.019(8) y
Cu1 N20 3.517(7) y
Cu1 Cu2 8.6073(17) y
S11 C12 1.719(11) ?
S11 C19 1.761(9) ?
S21 O22 1.427(6) ?
S21 O21 1.471(5) ?
S21 N20 1.579(8) ?
S21 C22 1.765(11) ?
S31 C32 1.725(13) ?
S31 C39 1.741(11) ?
S41 O42 1.446(9) ?
S41 O41 1.447(7) ?
S41 N40 1.613(8) ?
S41 C42 1.750(15) ?
N1 C5 1.329(11) ?
N1 C1 1.336(11) ?
N2 C10 1.332(12) ?
N2 C6 1.337(11) ?
N18 C19 1.343(11) ?
N18 C17 1.396(11) ?
N20 C19 1.304(11) ?
N38 C39 1.317(12) ?
N38 C37 1.388(13) ?
N40 C39 1.344(12) ?
C1 C2 1.404(12) ?
C1 H1 0.9300 ?
C2 C3 1.381(13) ?
C2 H2 0.9300 ?
C3 C4 1.349(13) ?
C3 H3 0.9300 ?
C4 C5 1.371(13) ?
C4 H4 0.9300 ?
C5 C6 1.488(13) ?
C6 C7 1.361(13) ?
C7 C8 1.381(13) ?
C7 H7 0.9300 ?
C8 C9 1.383(14) ?
C8 H8 0.9300 ?
C9 C10 1.362(12) ?
C9 H9 0.9300 ?
C10 H10 0.9300 ?
C12 C17 1.372(12) ?
C12 C13 1.387(12) ?
C13 C14 1.380(12) ?
C13 H13 0.9300 ?
C14 C15 1.426(13) ?
C14 C28 1.508(12) ?
C15 C16 1.393(11) ?
C15 C29 1.505(11) ?
C16 C17 1.397(11) ?
C16 H16 0.9300 ?
C22 C23 1.337(13) ?
C22 C27 1.345(13) ?
C23 C24 1.375(15) ?
C23 H23 0.9300 ?
C24 C25 1.378(15) ?
C24 H24 0.9300 ?
C25 C26 1.343(15) ?
C25 C30 1.552(14) ?
C26 C27 1.374(14) ?
C26 H26 0.9300 ?
C27 H27 0.9300 ?
C28 H28A 0.9600 ?
C28 H28B 0.9600 ?
C28 H28C 0.9600 ?
C29 H29A 0.9600 ?
C29 H29B 0.9600 ?
C29 H29C 0.9600 ?
C30 H30A 0.9600 ?
C30 H30B 0.9600 ?
C30 H30C 0.9600 ?
C32 C37 1.365(13) ?
C32 C33 1.398(14) ?
C33 C34 1.399(14) ?
C33 H33 0.9300 ?
C34 C35 1.391(15) ?
C34 C48 1.547(15) ?
C35 C36 1.353(14) ?
C35 C49 1.504(13) ?
C36 C37 1.383(13) ?
C36 H36 0.9300 ?
C42 C43 1.257(19) ?
C42 C47 1.274(15) ?
C43 C44 1.42(2) ?
C43 H43 0.9300 ?
C44 C45 1.24(2) ?
C44 H44 0.9300 ?
C45 C46 1.236(17) ?
C45 C50 1.56(2) ?
C46 C47 1.388(17) ?
C46 H46 0.9300 ?
C47 H47 0.9300 ?
C48 H48A 0.9600 ?
C48 H48B 0.9600 ?
C48 H48C 0.9600 ?
C49 H49A 0.9600 ?
C49 H49B 0.9600 ?
C49 H49C 0.9600 ?
C50 H50A 0.9600 ?
C50 H50B 0.9600 ?
C50 H50C 0.9600 ?
Cu2 N68 1.960(7) y
Cu2 N88 1.978(10) y
Cu2 N3 1.989(9) y
Cu2 N4 2.022(11) y
Cu2 N90 2.733(10) y
Cu2 N70 2.890(9) y
S61 C62 1.735(9) ?
S61 C69 1.756(10) ?
S71 O72 1.443(7) ?
S71 O71 1.455(8) ?
S71 N70 1.593(9) ?
S71 C72 1.781(11) ?
S81 C89 1.746(12) ?
S81 C82 1.759(14) ?
S91 O91 1.444(7) ?
S91 O92 1.456(7) ?
S91 N90 1.600(10) ?
S91 C92 1.769(10) ?
N3 C51 1.327(13) ?
N3 C55 1.366(13) ?
N4 C56 1.297(16) ?
N4 C60 1.343(14) ?
N68 C69 1.320(11) ?
N68 C67 1.405(11) ?
N70 C69 1.355(11) ?
N88 C89 1.330(13) ?
N88 C87 1.405(13) ?
N90 C89 1.341(12) ?
C51 C52 1.386(15) ?
C51 H51 0.9300 ?
C52 C53 1.334(17) ?
C52 H52 0.9300 ?
C53 C54 1.383(16) ?
C53 H53 0.9300 ?
C54 C55 1.420(16) ?
C54 H54 0.9300 ?
C55 C56 1.447(15) ?
C56 C57 1.414(17) ?
C57 C58 1.372(16) ?
C57 H57 0.9300 ?
C58 C59 1.347(16) ?
C58 H58 0.9300 ?
C59 C60 1.378(15) ?
C59 H59 0.9300 ?
C60 H60 0.9300 ?
C62 C63 1.363(11) ?
C62 C67 1.398(11) ?
C63 C64 1.392(11) ?
C63 H63 0.9300 ?
C64 C65 1.404(11) ?
C64 C78 1.510(11) ?
C65 C66 1.375(11) ?
C65 C79 1.486(11) ?
C66 C67 1.382(11) ?
C66 H66 0.9300 ?
C72 C73 1.384(13) ?
C72 C77 1.394(12) ?
C73 C74 1.355(14) ?
C73 H73 0.9300 ?
C74 C75 1.377(14) ?
C74 H74 0.9300 ?
C75 C76 1.377(14) ?
C75 C80 1.489(14) ?
C76 C77 1.369(13) ?
C76 H76 0.9300 ?
C77 H77 0.9300 ?
C78 H78A 0.9600 ?
C78 H78B 0.9600 ?
C78 H78C 0.9600 ?
C79 H79A 0.9600 ?
C79 H79B 0.9600 ?
C79 H79C 0.9600 ?
C80 H80A 0.9600 ?
C80 H80B 0.9600 ?
C80 H80C 0.9600 ?
C82 C87 1.365(13) ?
C82 C83 1.391(15) ?
C83 C84 1.381(15) ?
C83 H83 0.9300 ?
C84 C85 1.395(16) ?
C84 C98 1.544(16) ?
C85 C86 1.384(15) ?
C85 C99 1.513(15) ?
C86 C87 1.392(14) ?
C86 H86 0.9300 ?
C92 C97 1.351(13) ?
C92 C93 1.363(13) ?
C93 C94 1.383(14) ?
C93 H93 0.9300 ?
C94 C95 1.322(16) ?
C94 H94 0.9300 ?
C95 C96 1.348(16) ?
C95 C100 1.519(16) ?
C96 C97 1.416(15) ?
C96 H96 0.9300 ?
C97 H97 0.9300 ?
C98 H98A 0.9600 ?
C98 H98B 0.9600 ?
C98 H98C 0.9600 ?
C99 H99A 0.9600 ?
C99 H99B 0.9600 ?
C99 H99C 0.9600 ?
C100 H10A 0.9600 ?
C100 H10B 0.9600 ?
C100 H10C 0.9600 ?
O1 H1A 0.9672 ?
O1 H1B 0.8499 ?

loop_
_geom_hbond_atom_site_label_D
_geom_hbond_atom_site_label_H
_geom_hbond_atom_site_label_A
_geom_hbond_distance_DH
_geom_hbond_distance_HA
_geom_hbond_distance_DA
_geom_hbond_angle_DHA
_geom_hbond_site_symmetry_A
O1 H1A O72 0.97 1.96 2.756(12) 137.5 1_545
O1 H1B O92 0.85 2.09 2.871(11) 153.1 .

loop_
_geom_torsion_atom_site_label_1
_geom_torsion_atom_site_label_2
_geom_torsion_atom_site_label_3
_geom_torsion_atom_site_label_4
_geom_torsion
O22 S21 O21 Cu1 -128.8(5)
N20 S21 O21 Cu1 -4.3(6)
C22 S21 O21 Cu1 109.2(6)
N38 Cu1 O21 S21 85.5(5)
N1 Cu1 O21 S21 175.8(6)
N18 Cu1 O21 S21 -8.8(5)
N2 Cu1 O21 S21 -104.9(6)
N40 Cu1 O21 S21 122.9(6)
N20 Cu1 O21 S21 2.5(4)
Cu2 Cu1 O21 S21 -145.6(4)
N38 Cu1 N1 C5 -166.4(7)
N18 Cu1 N1 C5 57(2)
N2 Cu1 N1 C5 -13.7(7)
O21 Cu1 N1 C5 79.3(7)
N40 Cu1 N1 C5 -117.6(7)
N20 Cu1 N1 C5 85.3(7)
Cu2 Cu1 N1 C5 -23.3(5)
N38 Cu1 N1 C1 28.0(8)
N18 Cu1 N1 C1 -109(2)
N2 Cu1 N1 C1 -179.3(8)
O21 Cu1 N1 C1 -86.2(8)
N40 Cu1 N1 C1 76.8(8)
N20 Cu1 N1 C1 -80.2(9)
Cu2 Cu1 N1 C1 171.1(10)
N38 Cu1 N2 C10 -98.4(10)
N1 Cu1 N2 C10 -175.9(9)
N18 Cu1 N2 C10 15.6(9)
O21 Cu1 N2 C10 102.1(8)
N40 Cu1 N2 C10 -93.9(8)
N20 Cu1 N2 C10 57.6(8)
Cu2 Cu1 N2 C10 -166.5(10)
N38 Cu1 N2 C6 90.2(11)
N1 Cu1 N2 C6 12.7(7)
N18 Cu1 N2 C6 -155.7(7)
O21 Cu1 N2 C6 -69.3(7)
N40 Cu1 N2 C6 94.7(7)
N20 Cu1 N2 C6 -113.8(7)
Cu2 Cu1 N2 C6 22.1(5)
N38 Cu1 N18 C19 -102.5(8)
N1 Cu1 N18 C19 34(2)
N2 Cu1 N18 C19 103.0(7)
O21 Cu1 N18 C19 11.8(7)
N40 Cu1 N18 C19 -151.7(7)
N20 Cu1 N18 C19 -0.3(6)
Cu2 Cu1 N18 C19 100.9(7)
N38 Cu1 N18 C17 76.3(7)
N1 Cu1 N18 C17 -147.1(19)
N2 Cu1 N18 C17 -78.1(7)
O21 Cu1 N18 C17 -169.4(7)
N40 Cu1 N18 C17 27.2(7)
N20 Cu1 N18 C17 178.6(8)
Cu2 Cu1 N18 C17 -80.2(7)
O22 S21 N20 C19 151.2(8)
O21 S21 N20 C19 21.8(10)
C22 S21 N20 C19 -91.9(10)
O22 S21 N20 Cu1 131.5(3)
O21 S21 N20 Cu1 2.1(3)
C22 S21 N20 Cu1 -111.7(6)
N38 Cu1 N20 C19 84.8(7)
N1 Cu1 N20 C19 -171.1(7)
N18 Cu1 N20 C19 0.3(6)
N2 Cu1 N20 C19 -83.9(7)
O21 Cu1 N20 C19 -162.7(7)
N40 Cu1 N20 C19 47.5(7)
Cu2 Cu1 N20 C19 -119.7(6)
N38 Cu1 N20 S21 -114.3(4)
N1 Cu1 N20 S21 -10.2(6)
N18 Cu1 N20 S21 161.2(5)
N2 Cu1 N20 S21 76.9(5)
O21 Cu1 N20 S21 -1.8(3)
N40 Cu1 N20 S21 -151.6(3)
Cu2 Cu1 N20 S21 41.2(4)
N1 Cu1 N38 C39 79.4(8)
N18 Cu1 N38 C39 -108.9(8)
N2 Cu1 N38 C39 5.3(13)
O21 Cu1 N38 C39 162.6(7)
N40 Cu1 N38 C39 -0.5(6)
N20 Cu1 N38 C39 -150.8(7)
Cu2 Cu1 N38 C39 51.9(8)
N1 Cu1 N38 C37 -96.1(8)
N18 Cu1 N38 C37 75.6(9)
N2 Cu1 N38 C37 -170.2(9)
O21 Cu1 N38 C37 -12.8(9)
N40 Cu1 N38 C37 -175.9(10)
N20 Cu1 N38 C37 33.7(8)
Cu2 Cu1 N38 C37 -123.6(7)
O42 S41 N40 C39 -168.0(8)
O41 S41 N40 C39 -37.8(10)
C42 S41 N40 C39 76.1(10)
O42 S41 N40 Cu1 19.1(19)
O41 S41 N40 Cu1 149.3(16)
C42 S41 N40 Cu1 -96.8(18)
N38 Cu1 N40 C39 0.4(6)
N1 Cu1 N40 C39 -98.8(6)
N18 Cu1 N40 C39 82.4(6)
N2 Cu1 N40 C39 -176.8(6)
O21 Cu1 N40 C39 -46.2(9)
N20 Cu1 N40 C39 51.5(7)
Cu2 Cu1 N40 C39 -138.4(6)
N38 Cu1 N40 S41 174.1(19)
N1 Cu1 N40 S41 74.9(18)
N18 Cu1 N40 S41 -103.9(17)
N2 Cu1 N40 S41 -3.1(18)
O21 Cu1 N40 S41 127.5(17)
N20 Cu1 N40 S41 -134.8(16)
Cu2 Cu1 N40 S41 35.3(17)
C5 N1 C1 C2 0.6(14)
Cu1 N1 C1 C2 165.5(7)
N1 C1 C2 C3 -0.3(15)
C1 C2 C3 C4 0.6(16)
C2 C3 C4 C5 -1.2(17)
C1 N1 C5 C4 -1.2(14)
Cu1 N1 C5 C4 -167.8(7)
C1 N1 C5 C6 179.7(8)
Cu1 N1 C5 C6 13.1(10)
C3 C4 C5 N1 1.6(16)
C3 C4 C5 C6 -179.4(10)
C10 N2 C6 C7 -2.0(14)
Cu1 N2 C6 C7 170.2(8)
C10 N2 C6 C5 178.6(8)
Cu1 N2 C6 C5 -9.1(10)
N1 C5 C6 N2 -2.6(12)
C4 C5 C6 N2 178.3(9)
N1 C5 C6 C7 178.0(9)
C4 C5 C6 C7 -1.0(15)
N2 C6 C7 C8 0.3(16)
C5 C6 C7 C8 179.5(10)
C6 C7 C8 C9 2.2(17)
C7 C8 C9 C10 -2.8(17)
C6 N2 C10 C9 1.4(15)
Cu1 N2 C10 C9 -170.0(8)
C8 C9 C10 N2 1.1(16)
C19 S11 C12 C17 0.5(7)
C19 S11 C12 C13 177.8(10)
C17 C12 C13 C14 -2.8(15)
S11 C12 C13 C14 -179.8(8)
C12 C13 C14 C15 1.7(15)
C12 C13 C14 C28 179.7(9)
C13 C14 C15 C16 -0.3(14)
C28 C14 C15 C16 -178.4(9)
C13 C14 C15 C29 -178.3(9)
C28 C14 C15 C29 3.7(14)
C14 C15 C16 C17 0.0(14)
C29 C15 C16 C17 178.0(8)
C13 C12 C17 N18 -178.2(9)
S11 C12 C17 N18 -0.6(10)
C13 C12 C17 C16 2.4(14)
S11 C12 C17 C16 179.9(7)
C19 N18 C17 C12 0.4(11)
Cu1 N18 C17 C12 -178.6(6)
C19 N18 C17 C16 179.9(8)
Cu1 N18 C17 C16 0.9(12)
C15 C16 C17 C12 -1.0(13)
C15 C16 C17 N18 179.6(9)
S21 N20 C19 N18 -22.8(16)
Cu1 N20 C19 N18 -0.4(8)
S21 N20 C19 S11 159.1(5)
Cu1 N20 C19 S11 -178.5(8)
C17 N18 C19 N20 -178.2(10)
Cu1 N18 C19 N20 0.7(15)
C17 N18 C19 S11 0.0(9)
Cu1 N18 C19 S11 178.9(4)
C12 S11 C19 N20 178.3(8)
C12 S11 C19 N18 -0.3(7)
O22 S21 C22 C23 14.4(9)
O21 S21 C22 C23 140.8(8)
N20 S21 C22 C23 -101.0(9)
O22 S21 C22 C27 -168.1(10)
O21 S21 C22 C27 -41.7(11)
N20 S21 C22 C27 76.6(11)
C27 C22 C23 C24 2.0(17)
S21 C22 C23 C24 179.6(9)
C22 C23 C24 C25 0.9(18)
C23 C24 C25 C26 -2.7(19)
C23 C24 C25 C30 177.0(10)
C24 C25 C26 C27 2(2)
C30 C25 C26 C27 -178.0(12)
C23 C22 C27 C26 -3(2)
S21 C22 C27 C26 179.6(10)
C25 C26 C27 C22 1(2)
C39 S31 C32 C37 -2.2(8)
C39 S31 C32 C33 178.5(11)
C37 C32 C33 C34 2.2(17)
S31 C32 C33 C34 -178.6(9)
C32 C33 C34 C35 0.0(18)
C32 C33 C34 C48 -179.9(9)
C33 C34 C35 C36 -1.5(17)
C48 C34 C35 C36 178.3(10)
C33 C34 C35 C49 178.4(10)
C48 C34 C35 C49 -1.8(16)
C34 C35 C36 C37 0.9(16)
C49 C35 C36 C37 -179.0(9)
C33 C32 C37 C36 -2.8(16)
S31 C32 C37 C36 177.8(8)
C33 C32 C37 N38 179.9(9)
S31 C32 C37 N38 0.5(12)
C35 C36 C37 C32 1.3(16)
C35 C36 C37 N38 178.4(9)
C39 N38 C37 C32 2.2(12)
Cu1 N38 C37 C32 178.1(7)
C39 N38 C37 C36 -175.0(10)
Cu1 N38 C37 C36 0.9(14)
C37 N38 C39 N40 177.3(9)
Cu1 N38 C39 N40 0.9(13)
C37 N38 C39 S31 -4.0(10)
Cu1 N38 C39 S31 179.7(4)
S41 N40 C39 N38 -178.7(7)
Cu1 N40 C39 N38 -0.5(8)
S41 N40 C39 S31 2.7(13)
Cu1 N40 C39 S31 -179.2(9)
C32 S31 C39 N38 3.7(8)
C32 S31 C39 N40 -177.6(9)
O42 S41 C42 C43 96(3)
O41 S41 C42 C43 -30(3)
N40 S41 C42 C43 -148(3)
O42 S41 C42 C47 -88.2(17)
O41 S41 C42 C47 145.0(16)
N40 S41 C42 C47 27.6(19)
C47 C42 C43 C44 8(5)
S41 C42 C43 C44 -176(3)
C42 C43 C44 C45 -4(8)
C43 C44 C45 C46 -1(7)
C43 C44 C45 C50 -176(4)
C44 C45 C46 C47 2(5)
C50 C45 C46 C47 176.2(18)
C43 C42 C47 C46 -7(3)
S41 C42 C47 C46 177.1(11)
C45 C46 C47 C42 3(3)
N38 Cu1 Cu2 N68 135.6(5)
N1 Cu1 Cu2 N68 89.4(5)
N18 Cu1 Cu2 N68 -72.9(6)
N2 Cu1 Cu2 N68 -76.1(5)
O21 Cu1 Cu2 N68 13.9(4)
N40 Cu1 Cu2 N68 172.6(4)
N20 Cu1 Cu2 N68 -15.3(4)
N38 Cu1 Cu2 N88 -50.5(8)
N1 Cu1 Cu2 N88 -96.7(8)
N18 Cu1 Cu2 N88 101.0(8)
N2 Cu1 Cu2 N88 97.8(8)
O21 Cu1 Cu2 N88 -172.2(7)
N40 Cu1 Cu2 N88 -13.5(7)
N20 Cu1 Cu2 N88 158.6(7)
N38 Cu1 Cu2 N3 -46.3(5)
N1 Cu1 Cu2 N3 -92.5(5)
N18 Cu1 Cu2 N3 105.3(6)
N2 Cu1 Cu2 N3 102.1(5)
O21 Cu1 Cu2 N3 -167.9(4)
N40 Cu1 Cu2 N3 -9.2(4)
N20 Cu1 Cu2 N3 162.9(4)
N38 Cu1 Cu2 N4 119.0(7)
N1 Cu1 Cu2 N4 72.8(7)
N18 Cu1 Cu2 N4 -89.5(7)
N2 Cu1 Cu2 N4 -92.6(7)
O21 Cu1 Cu2 N4 -2.6(6)
N40 Cu1 Cu2 N4 156.0(6)
N20 Cu1 Cu2 N4 -31.9(6)
N38 Cu1 Cu2 N90 18.0(4)
N1 Cu1 Cu2 N90 -28.2(4)
N18 Cu1 Cu2 N90 169.5(5)
N2 Cu1 Cu2 N90 166.4(4)
O21 Cu1 Cu2 N90 -103.6(3)
N40 Cu1 Cu2 N90 55.1(3)
N20 Cu1 Cu2 N90 -132.8(3)
N38 Cu1 Cu2 N70 -171.4(4)
N1 Cu1 Cu2 N70 142.4(4)
N18 Cu1 Cu2 N70 -19.9(5)
N2 Cu1 Cu2 N70 -23.1(4)
O21 Cu1 Cu2 N70 67.0(2)
N40 Cu1 Cu2 N70 -134.4(2)
N20 Cu1 Cu2 N70 37.7(3)
N68 Cu2 N3 C51 162(3)
N88 Cu2 N3 C51 -3.7(11)
N4 Cu2 N3 C51 -178.7(11)
N90 Cu2 N3 C51 -58.7(11)
N70 Cu2 N3 C51 97.5(11)
Cu1 Cu2 N3 C51 -6.1(12)
N68 Cu2 N3 C55 -24(4)
N88 Cu2 N3 C55 170.4(8)
N4 Cu2 N3 C55 -4.6(7)
N90 Cu2 N3 C55 115.4(8)
N70 Cu2 N3 C55 -88.4(8)
Cu1 Cu2 N3 C55 168.0(6)
N68 Cu2 N4 C56 -177.8(8)
N88 Cu2 N4 C56 -41(4)
N3 Cu2 N4 C56 4.6(8)
N90 Cu2 N4 C56 -79.5(8)
N70 Cu2 N4 C56 129.6(8)
Cu1 Cu2 N4 C56 -163.7(6)
N68 Cu2 N4 C60 -0.3(11)
N88 Cu2 N4 C60 136(4)
N3 Cu2 N4 C60 -177.9(11)
N90 Cu2 N4 C60 98.0(11)
N70 Cu2 N4 C60 -52.9(10)
Cu1 Cu2 N4 C60 13.8(14)
N88 Cu2 N68 C69 93.5(8)
N3 Cu2 N68 C69 -72(3)
N4 Cu2 N68 C69 -91.3(7)
N90 Cu2 N68 C69 148.7(7)
N70 Cu2 N68 C69 -2.8(6)
Cu1 Cu2 N68 C69 96.9(7)
N88 Cu2 N68 C67 -86.4(9)
N3 Cu2 N68 C67 108(3)
N4 Cu2 N68 C67 88.8(8)
N90 Cu2 N68 C67 -31.1(8)
N70 Cu2 N68 C67 177.3(9)
Cu1 Cu2 N68 C67 -83.0(8)
O72 S71 N70 C69 -176.4(8)
O71 S71 N70 C69 55.5(10)
C72 S71 N70 C69 -62.2(10)
O72 S71 N70 Cu2 20(2)
O71 S71 N70 Cu2 -108(2)
C72 S71 N70 Cu2 134.6(19)
N68 Cu2 N70 C69 2.6(6)
N88 Cu2 N70 C69 -85.8(6)
N3 Cu2 N70 C69 174.3(7)
N4 Cu2 N70 C69 95.4(7)
N90 Cu2 N70 C69 -44.0(7)
Cu1 Cu2 N70 C69 -56.9(5)
N68 Cu2 N70 S71 167(2)
N88 Cu2 N70 S71 79(2)
N3 Cu2 N70 S71 -21(2)
N4 Cu2 N70 S71 -100(2)
N90 Cu2 N70 S71 121(2)
Cu1 Cu2 N70 S71 108(2)
N68 Cu2 N88 C89 94.8(7)
N3 Cu2 N88 C89 -87.1(7)
N4 Cu2 N88 C89 -42(4)
N90 Cu2 N88 C89 -0.8(6)
N70 Cu2 N88 C89 147.4(7)
Cu1 Cu2 N88 C89 89.5(8)
N68 Cu2 N88 C87 -81.8(10)
N3 Cu2 N88 C87 96.4(10)
N4 Cu2 N88 C87 141(4)
N90 Cu2 N88 C87 -177.3(11)
N70 Cu2 N88 C87 -29.1(10)
Cu1 Cu2 N88 C87 -87.0(11)
O91 S91 N90 C89 162.7(8)
O92 S91 N90 C89 31.4(10)
C92 S91 N90 C89 -83.8(10)
O91 S91 N90 Cu2 -38.5(14)
O92 S91 N90 Cu2 -169.8(12)
C92 S91 N90 Cu2 75.0(15)
N68 Cu2 N90 C89 -88.4(6)
N88 Cu2 N90 C89 0.7(6)
N3 Cu2 N90 C89 96.3(7)
N4 Cu2 N90 C89 175.5(7)
N70 Cu2 N90 C89 -52.9(7)
Cu1 Cu2 N90 C89 -38.6(5)
N68 Cu2 N90 S91 110.0(13)
N88 Cu2 N90 S91 -160.9(15)
N3 Cu2 N90 S91 -65.3(14)
N4 Cu2 N90 S91 13.9(15)
N70 Cu2 N90 S91 145.5(12)
Cu1 Cu2 N90 S91 159.8(14)
C55 N3 C51 C52 -1(2)
Cu2 N3 C51 C52 172.7(10)
N3 C51 C52 C53 1(2)
C51 C52 C53 C54 -2(3)
C52 C53 C54 C55 4(3)
C51 N3 C55 C54 2.1(16)
Cu2 N3 C55 C54 -172.3(7)
C51 N3 C55 C56 178.4(11)
Cu2 N3 C55 C56 4.0(12)
C53 C54 C55 N3 -3.6(18)
C53 C54 C55 C56 -179.2(13)
C60 N4 C56 C57 5.1(17)
Cu2 N4 C56 C57 -177.1(9)
C60 N4 C56 C55 178.4(10)
Cu2 N4 C56 C55 -3.8(12)
N3 C55 C56 N4 -0.1(15)
C54 C55 C56 N4 175.6(10)
N3 C55 C56 C57 173.6(10)
C54 C55 C56 C57 -10.6(18)
N4 C56 C57 C58 -3.3(19)
C55 C56 C57 C58 -176.5(12)
C56 C57 C58 C59 1(2)
C57 C58 C59 C60 -1(2)
C56 N4 C60 C59 -4.7(18)
Cu2 N4 C60 C59 177.8(9)
C58 C59 C60 N4 3(2)
C69 S61 C62 C63 -175.6(9)
C69 S61 C62 C67 2.0(7)
C67 C62 C63 C64 0.9(14)
S61 C62 C63 C64 178.3(7)
C62 C63 C64 C65 0.4(14)
C62 C63 C64 C78 -178.6(9)
C63 C64 C65 C66 0.0(14)
C78 C64 C65 C66 179.0(9)
C63 C64 C65 C79 177.2(9)
C78 C64 C65 C79 -3.8(14)
C64 C65 C66 C67 -1.8(15)
C79 C65 C66 C67 -179.0(8)
C65 C66 C67 C62 3.1(14)
C65 C66 C67 N68 -175.8(8)
C63 C62 C67 C66 -2.6(13)
S61 C62 C67 C66 179.5(7)
C63 C62 C67 N68 176.4(8)
S61 C62 C67 N68 -1.5(10)
C69 N68 C67 C66 178.7(9)
Cu2 N68 C67 C66 -1.4(14)
C69 N68 C67 C62 -0.2(11)
Cu2 N68 C67 C62 179.7(6)
C67 N68 C69 N70 -174.6(8)
Cu2 N68 C69 N70 5.5(12)
C67 N68 C69 S61 1.9(10)
Cu2 N68 C69 S61 -178.1(4)
S71 N70 C69 N68 -179.4(7)
Cu2 N70 C69 N68 -3.5(8)
S71 N70 C69 S61 4.7(13)
Cu2 N70 C69 S61 -179.5(8)
C62 S61 C69 N68 -2.3(8)
C62 S61 C69 N70 173.8(9)
O72 S71 C72 C73 -112.6(9)
O71 S71 C72 C73 13.2(10)
N70 S71 C72 C73 134.7(9)
O72 S71 C72 C77 69.0(9)
O71 S71 C72 C77 -165.2(8)
N70 S71 C72 C77 -43.7(9)
C77 C72 C73 C74 -4.4(16)
S71 C72 C73 C74 177.2(9)
C72 C73 C74 C75 5.2(19)
C73 C74 C75 C76 -2.8(17)
C73 C74 C75 C80 179.3(11)
C74 C75 C76 C77 -0.3(17)
C80 C75 C76 C77 177.6(11)
C75 C76 C77 C72 0.9(17)
C73 C72 C77 C76 1.4(15)
S71 C72 C77 C76 179.8(8)
C89 S81 C82 C87 -0.5(8)
C89 S81 C82 C83 177.7(11)
C87 C82 C83 C84 -1.9(18)
S81 C82 C83 C84 -179.9(9)
C82 C83 C84 C85 1.7(19)
C82 C83 C84 C98 178.0(10)
C83 C84 C85 C86 -2.1(19)
C98 C84 C85 C86 -178.4(10)
C83 C84 C85 C99 -179.2(11)
C98 C84 C85 C99 4.5(18)
C84 C85 C86 C87 2.5(18)
C99 C85 C86 C87 179.6(10)
C83 C82 C87 C86 2.4(16)
S81 C82 C87 C86 -179.4(8)
C83 C82 C87 N88 -177.9(10)
S81 C82 C87 N88 0.4(11)
C85 C86 C87 C82 -2.6(16)
C85 C86 C87 N88 177.7(10)
C89 N88 C87 C82 0.0(12)
Cu2 N88 C87 C82 176.5(7)
C89 N88 C87 C86 179.7(10)
Cu2 N88 C87 C86 -3.7(16)
C87 N88 C89 N90 178.9(8)
Cu2 N88 C89 N90 1.4(12)
C87 N88 C89 S81 -0.4(11)
Cu2 N88 C89 S81 -177.9(4)
S91 N90 C89 N88 171.8(7)
Cu2 N90 C89 N88 -1.0(8)
S91 N90 C89 S81 -8.9(14)
Cu2 N90 C89 S81 178.2(9)
C82 S81 C89 N88 0.5(8)
C82 S81 C89 N90 -178.7(10)
O91 S91 C92 C97 -143.1(10)
O92 S91 C92 C97 -15.7(11)
N90 S91 C92 C97 103.1(11)
O91 S91 C92 C93 39.1(11)
O92 S91 C92 C93 166.5(9)
N90 S91 C92 C93 -74.7(11)
C97 C92 C93 C94 -1.2(17)
S91 C92 C93 C94 176.7(9)
C92 C93 C94 C95 2(2)
C93 C94 C95 C96 -2(2)
C93 C94 C95 C100 179.4(10)
C94 C95 C96 C97 1(2)
C100 C95 C96 C97 179.4(11)
C93 C92 C97 C96 0.2(18)
S91 C92 C97 C96 -177.7(10)
C95 C96 C97 C92 0(2)
